data_7123371
loop_
_publ_author_name
'Wang, Wei'
'Xia, Xiaohan'
'Bian, Guang-ling'
'Song, Ling'

_publ_section_title
;
 A Chiral Sensor for Recognition of Varied Amines Based on 19F NMR Signals
 of new designed Rhodium Complexes
;
_journal_name_full 'Chemical Communications'
_journal_paper_doi 10.1039/C9CC01942A
_journal_year 2019
_chemical_formula_sum 'C42 H29 F2 N4 O6 Rh'
_chemical_formula_weight 826.60
_space_group_crystal_system orthorhombic
_space_group_IT_number 19
_space_group_name_Hall 'P 2ac 2ab'
_space_group_name_H-M_alt 'P 21 21 21'
_symmetry_space_group_name_Hall 'P 2ac 2ab'
_symmetry_space_group_name_H-M 'P 21 21 21'
_atom_sites_solution_hydrogens geom
_audit_block_doi 10.5517/ccdc.csd.cc21bzr4
_audit_creation_method SHELXL-2014/6
_audit_update_record
;
2018-12-28 deposited with the CCDC.    2019-04-30 downloaded from the CCDC.
;
_cell_angle_alpha 90
_cell_angle_beta 90
_cell_angle_gamma 90
_cell_formula_units_Z 4
_cell_length_a 12.5684(14)
_cell_length_b 14.6714(16)
_cell_length_c 21.923(2)
_cell_measurement_reflns_used 1555
_cell_measurement_temperature 173(2)
_cell_measurement_theta_max 18.3960
_cell_measurement_theta_min 3.6540
_cell_volume 4042.5(7)
_computing_structure_refinement 'SHELXL-2014/6 (Sheldrick, 2014)'
_computing_structure_solution 'SHELXT 2014/5 (Sheldrick, 2014)'
_diffrn_ambient_temperature 173(2)
_diffrn_measured_fraction_theta_full 0.993
_diffrn_measured_fraction_theta_max 0.994
_diffrn_measurement_device_type 'SuperNova, Dual, Mo at zero, Atlas'
_diffrn_measurement_method '\w scans'
_diffrn_radiation_type MoK\a
_diffrn_radiation_wavelength 0.71073
_diffrn_reflns_av_R_equivalents 0.1197
_diffrn_reflns_av_unetI/netI 0.1948
_diffrn_reflns_Laue_measured_fraction_full 0.993
_diffrn_reflns_Laue_measured_fraction_max 0.994
_diffrn_reflns_limit_h_max 15
_diffrn_reflns_limit_h_min -15
_diffrn_reflns_limit_k_max 18
_diffrn_reflns_limit_k_min -18
_diffrn_reflns_limit_l_max 27
_diffrn_reflns_limit_l_min -21
_diffrn_reflns_number 21508
_diffrn_reflns_point_group_measured_fraction_full 0.995
_diffrn_reflns_point_group_measured_fraction_max 0.996
_diffrn_reflns_theta_full 25.242
_diffrn_reflns_theta_max 26.371
_diffrn_reflns_theta_min 3.511
_diffrn_source 'sealed X-ray tube'
_exptl_absorpt_coefficient_mu 0.482
_exptl_crystal_colour yellow
_exptl_crystal_density_diffrn 1.321
_exptl_crystal_description needle
_exptl_crystal_F_000 1578
_exptl_crystal_size_max 0.36
_exptl_crystal_size_mid 0.21
_exptl_crystal_size_min 0.17
_platon_squeeze_details
;
;
_refine_diff_density_max 1.029
_refine_diff_density_min -0.474
_refine_diff_density_rms 0.086
_refine_ls_abs_structure_details
;
 Refined as an inversion twin.
;
_refine_ls_abs_structure_Flack -0.02(7)
_refine_ls_extinction_method none
_refine_ls_goodness_of_fit_ref 0.898
_refine_ls_hydrogen_treatment constr
_refine_ls_matrix_type full
_refine_ls_number_parameters 497
_refine_ls_number_reflns 7803
_refine_ls_number_restraints 0
_refine_ls_restrained_S_all 0.898
_refine_ls_R_factor_all 0.1428
_refine_ls_R_factor_gt 0.0736
_refine_ls_shift/su_max 0.000
_refine_ls_shift/su_mean 0.000
_refine_ls_structure_factor_coef Fsqd
_refine_ls_weighting_details 'w=1/[\s^2^(Fo^2^)+(0.0572P)^2^] where P=(Fo^2^+2Fc^2^)/3'
_refine_ls_weighting_scheme calc
_refine_ls_wR_factor_gt 0.1380
_refine_ls_wR_factor_ref 0.1609
_reflns_Friedel_coverage 0.802
_reflns_Friedel_fraction_full 0.998
_reflns_Friedel_fraction_max 0.998
_reflns_number_gt 3973
_reflns_number_total 7803
_reflns_threshold_expression 'I > 2\s(I)'
_cod_data_source_file c9cc01942a2.cif
_cod_data_source_block xxh1_a
_cod_original_cell_volume 4042.4(8)
_cod_database_code 7123371
_shelx_space_group_comment
;
The symmetry employed for this shelxl refinement is uniquely defined
by the following loop, which should always be used as a source of
symmetry information in preference to the above space-group names.
They are only intended as comments.
;
_shelxl_version_number 2014/6

loop_
_space_group_symop_operation_xyz
'x, y, z'
'-x+1/2, -y, z+1/2'
'x+1/2, -y+1/2, -z'
'-x, y+1/2, -z+1/2'

loop_
_atom_site_label
_atom_site_type_symbol
_atom_site_fract_x
_atom_site_fract_y
_atom_site_fract_z
_atom_site_U_iso_or_equiv
_atom_site_adp_type
_atom_site_occupancy
_atom_site_site_symmetry_order
_atom_site_calc_flag
_atom_site_refinement_flags_posn
_atom_site_refinement_flags_adp
Rh1 Rh 0.32189(7) 0.67067(6) 0.26050(4) 0.0392(3) Uani 1 1 d . .
O002 O 0.3473(6) 0.6833(5) 0.0754(3) 0.052(2) Uani 1 1 d . .
O003 O 0.4691(6) 0.6865(5) 0.3096(3) 0.0454(19) Uani 1 1 d . .
N004 N 0.3843(8) 0.6844(6) 0.1745(4) 0.041(2) Uani 1 1 d . .
N005 N 0.2542(7) 0.6725(9) 0.3460(4) 0.050(2) Uani 1 1 d . .
O006 O 0.4173(7) 0.3299(6) 0.2212(3) 0.069(2) Uani 1 1 d . .
H00A H 0.4550 0.2914 0.2029 0.103 Uiso 1 1 calc R U
C007 C 0.1893(8) 0.6634(7) 0.2126(4) 0.033(2) Uani 1 1 d . .
F008 F 0.7592(7) 0.7187(6) 0.1383(4) 0.090(3) Uani 1 1 d . .
C009 C 0.2966(9) 0.8064(7) 0.2679(5) 0.050(3) Uani 1 1 d . .
N00A N 0.3608(6) 0.5281(5) 0.2595(4) 0.039(2) Uani 1 1 d . .
C00B C 0.1982(9) 0.6687(8) 0.1496(4) 0.040(3) Uani 1 1 d . .
O00C O 0.2302(8) 0.7611(6) 0.4257(4) 0.069(3) Uani 1 1 d . .
C00D C 0.4777(9) 0.6924(7) 0.1438(5) 0.037(3) Uani 1 1 d . .
C00E C 0.3980(10) 0.4068(8) 0.1818(5) 0.045(3) Uani 1 1 d . .
HH00 H 0.3705 0.3855 0.1419 0.054 Uiso 1 1 calc R U
H1 H 0.4651 0.4404 0.1746 0.054 Uiso 1 1 calc R U
C00F C 0.2347(10) 0.5228(9) 0.4016(6) 0.061(4) Uani 1 1 d . .
H00F H 0.2397 0.4822 0.3680 0.073 Uiso 1 1 calc R U
C00G C 0.3117(11) 0.6791(7) 0.1334(5) 0.045(3) Uani 1 1 d . .
C00H C 0.5218(10) 0.4779(8) 0.3922(5) 0.048(3) Uani 1 1 d . .
H3 H 0.5075 0.4144 0.3907 0.058 Uiso 1 1 calc R U
C00I C 0.5798(11) 0.7023(8) 0.1650(6) 0.057(4) Uani 1 1 d . .
H00I H 0.5954 0.7036 0.2074 0.068 Uiso 1 1 calc R U
F00J F 0.2239(12) 0.4011(7) 0.4680(4) 0.154(6) Uani 1 1 d . .
C00K C 0.2383(10) 0.6159(10) 0.3945(6) 0.055(3) Uani 1 1 d . .
C00L C 0.3100(11) 0.8738(7) 0.2258(6) 0.059(3) Uani 1 1 d . .
H00L H 0.3281 0.8596 0.1848 0.071 Uiso 1 1 calc R U
O00M O 0.6122(12) 0.3680(7) 0.4787(6) 0.132(6) Uani 1 1 d . .
C00N C 0.5812(11) 0.5128(9) 0.4389(5) 0.060(4) Uani 1 1 d . .
N00O N 0.6234(11) 0.4486(10) 0.4853(5) 0.085(4) Uani 1 1 d . .
C00P C 0.3186(11) 0.4674(6) 0.2116(4) 0.043(3) Uani 1 1 d . .
H4 H 0.2907 0.5082 0.1787 0.052 Uiso 1 1 calc R U
C00Q C 0.4813(9) 0.5358(7) 0.3461(5) 0.042(3) Uani 1 1 d . .
C00R C 0.1156(10) 0.6641(10) 0.1097(5) 0.058(3) Uani 1 1 d . .
H5 H 0.1288 0.6659 0.0670 0.070 Uiso 1 1 calc R U
C00S C 0.4547(11) 0.6942(8) 0.0834(5) 0.051(3) Uani 1 1 d . .
C00T C 0.2620(9) 0.8352(10) 0.3256(5) 0.053(3) Uani 1 1 d . .
O00U O 0.6669(12) 0.4836(6) 0.5299(5) 0.121(5) Uani 1 1 d . .
C00V C 0.4227(10) 0.4914(8) 0.2985(5) 0.055(3) Uani 1 1 d . .
H00V H 0.4308 0.4272 0.2958 0.066 Uiso 1 1 calc R U
C00W C 0.5035(9) 0.6326(7) 0.3501(5) 0.040(3) Uani 1 1 d . .
C00X C 0.2452(13) 0.9225(10) 0.3426(7) 0.072(5) Uani 1 1 d . .
H6 H 0.2237 0.9373 0.3829 0.087 Uiso 1 1 calc R U
C00Y C 0.2500(10) 0.7576(9) 0.3663(5) 0.049(3) Uani 1 1 d . .
C00Z C 0.1617(11) 0.3629(9) 0.1878(6) 0.058(3) Uani 1 1 d . .
C010 C 0.0835(10) 0.6569(8) 0.2357(6) 0.062(3) Uani 1 1 d . .
H010 H 0.0707 0.6544 0.2784 0.074 Uiso 1 1 calc R U
C011 C 0.6022(13) 0.6085(8) 0.4424(6) 0.071(4) Uani 1 1 d . .
HH01 H 0.6413 0.6331 0.4757 0.085 Uiso 1 1 calc R U
C012 C 0.5655(10) 0.6628(9) 0.3979(5) 0.061(4) Uani 1 1 d . .
H7 H 0.5834 0.7257 0.3994 0.073 Uiso 1 1 calc R U
C013 C 0.2278(11) 0.6747(12) 0.4443(5) 0.072(4) Uani 1 1 d . .
C014 C 0.2598(12) 0.9870(9) 0.3008(8) 0.076(4) Uani 1 1 d . .
H014 H 0.2444 1.0486 0.3107 0.091 Uiso 1 1 calc R U
C015 C 0.0128(13) 0.6568(10) 0.1308(7) 0.073(4) Uani 1 1 d . .
H015 H -0.0460 0.6535 0.1037 0.088 Uiso 1 1 calc R U
C016 C 0.2218(9) 0.4155(8) 0.2368(6) 0.056(3) Uani 1 1 d . .
H01A H 0.2462 0.3724 0.2686 0.068 Uiso 1 1 calc R U
H1A H 0.1727 0.4595 0.2563 0.068 Uiso 1 1 calc R U
C017 C 0.6384(13) 0.7105(9) 0.0587(7) 0.075(4) Uani 1 1 d . .
H8 H 0.6945 0.7172 0.0300 0.089 Uiso 1 1 calc R U
C018 C -0.0009(10) 0.6543(10) 0.1942(7) 0.072(4) Uani 1 1 d . .
H018 H -0.0712 0.6507 0.2099 0.086 Uiso 1 1 calc R U
C019 C 0.6592(11) 0.7105(9) 0.1213(6) 0.061(4) Uani 1 1 d . .
C01A C 0.0939(13) 0.4044(11) 0.1512(8) 0.087(5) Uani 1 1 d . .
H9 H 0.0857 0.4684 0.1558 0.104 Uiso 1 1 calc R U
C01B C 0.2218(14) 0.6382(13) 0.5039(7) 0.102(6) Uani 1 1 d . .
H01B H 0.2222 0.6767 0.5387 0.123 Uiso 1 1 calc R U
C01C C 0.2234(16) 0.4929(11) 0.4599(7) 0.106(7) Uani 1 1 d . .
C01D C 0.5312(12) 0.7000(9) 0.0388(6) 0.070(4) Uani 1 1 d . .
H11 H 0.5134 0.6972 -0.0033 0.084 Uiso 1 1 calc R U
C01E C 0.2962(11) 0.9661(8) 0.2446(8) 0.076(4) Uani 1 1 d . .
H01E H 0.3130 1.0139 0.2170 0.091 Uiso 1 1 calc R U
C01F C 0.1779(14) 0.2719(10) 0.1802(6) 0.077(4) Uani 1 1 d . .
H12 H 0.2260 0.2410 0.2064 0.093 Uiso 1 1 calc R U
C01G C 0.0355(16) 0.3630(15) 0.1079(9) 0.121(7) Uani 1 1 d . .
H13 H -0.0136 0.3955 0.0832 0.146 Uiso 1 1 calc R U
C01H C 0.2151(18) 0.5437(14) 0.5098(7) 0.127(8) Uani 1 1 d . .
H01H H 0.2049 0.5163 0.5487 0.152 Uiso 1 1 calc R U
C01I C 0.1256(15) 0.2238(12) 0.1350(9) 0.105(6) Uani 1 1 d . .
H15 H 0.1404 0.1613 0.1275 0.126 Uiso 1 1 calc R U
C01J C 0.0513(17) 0.2706(17) 0.1016(10) 0.122(7) Uani 1 1 d . .
H16 H 0.0091 0.2380 0.0730 0.147 Uiso 1 1 calc R U

loop_
_atom_site_aniso_label
_atom_site_aniso_U_11
_atom_site_aniso_U_22
_atom_site_aniso_U_33
_atom_site_aniso_U_23
_atom_site_aniso_U_13
_atom_site_aniso_U_12
Rh1 0.0485(5) 0.0350(4) 0.0342(4) -0.0035(4) 0.0010(4) 0.0002(5)
O002 0.066(6) 0.056(5) 0.034(4) 0.000(4) -0.002(4) -0.014(5)
O003 0.052(5) 0.041(5) 0.043(4) 0.008(4) -0.011(4) -0.002(4)
N004 0.059(6) 0.037(6) 0.026(5) 0.007(5) -0.005(5) 0.003(5)
N005 0.058(7) 0.062(6) 0.029(5) 0.002(6) 0.014(4) -0.008(7)
O006 0.095(6) 0.055(5) 0.055(5) -0.004(5) -0.008(4) 0.019(6)
C007 0.028(6) 0.029(5) 0.043(5) 0.004(5) 0.009(5) -0.010(6)
F008 0.052(6) 0.111(7) 0.106(7) 0.002(5) 0.008(5) -0.008(5)
C009 0.044(7) 0.046(7) 0.060(7) 0.002(6) 0.000(6) -0.007(5)
N00A 0.044(5) 0.034(5) 0.038(5) -0.008(4) -0.006(5) 0.003(4)
C00B 0.050(8) 0.037(6) 0.034(6) 0.003(6) -0.009(5) 0.023(8)
O00C 0.110(8) 0.050(6) 0.045(5) -0.009(4) 0.013(5) 0.008(5)
C00D 0.031(7) 0.037(7) 0.042(7) 0.004(5) 0.004(6) -0.009(6)
C00E 0.049(8) 0.046(7) 0.041(7) -0.009(6) -0.004(6) -0.001(7)
C00F 0.084(10) 0.056(9) 0.044(8) 0.011(7) 0.023(7) 0.004(8)
C00G 0.072(9) 0.027(6) 0.036(6) 0.001(5) 0.002(6) 0.019(8)
C00H 0.064(9) 0.041(7) 0.040(7) -0.001(6) -0.018(6) 0.007(7)
C00I 0.063(10) 0.064(9) 0.044(7) -0.014(6) 0.003(7) 0.008(7)
F00J 0.278(17) 0.089(7) 0.095(7) 0.038(6) 0.076(8) 0.036(9)
C00K 0.052(8) 0.069(10) 0.043(8) 0.008(7) 0.012(7) -0.001(7)
C00L 0.054(8) 0.041(7) 0.084(9) 0.004(6) 0.016(8) 0.011(7)
O00M 0.207(15) 0.039(6) 0.149(11) 0.016(6) -0.103(10) -0.011(8)
C00N 0.076(10) 0.058(9) 0.047(8) 0.011(7) -0.008(7) 0.007(8)
N00O 0.109(11) 0.091(10) 0.054(8) 0.027(7) -0.035(7) -0.004(8)
C00P 0.057(7) 0.030(6) 0.042(6) 0.000(5) -0.018(7) 0.004(7)
C00Q 0.041(7) 0.044(7) 0.039(6) -0.003(5) -0.010(6) 0.003(6)
C00R 0.055(9) 0.061(8) 0.057(7) -0.001(8) -0.019(7) -0.005(9)
C00S 0.059(9) 0.051(8) 0.042(7) 0.005(6) 0.008(7) -0.001(7)
C00T 0.051(7) 0.057(8) 0.051(7) -0.024(8) -0.001(6) -0.006(8)
O00U 0.213(13) 0.071(7) 0.079(7) 0.008(5) -0.084(9) -0.015(9)
C00V 0.073(9) 0.044(7) 0.048(7) -0.006(6) -0.014(7) -0.002(7)
C00W 0.037(7) 0.040(7) 0.044(7) 0.003(6) -0.004(6) -0.020(6)
C00X 0.109(13) 0.048(9) 0.060(9) -0.017(8) 0.019(8) 0.017(9)
C00Y 0.060(9) 0.050(8) 0.036(7) -0.018(7) 0.004(6) -0.002(7)
C00Z 0.051(9) 0.063(9) 0.061(8) -0.014(7) -0.006(8) -0.004(8)
C010 0.066(8) 0.054(8) 0.065(8) -0.005(8) -0.004(8) -0.009(7)
C011 0.112(13) 0.044(8) 0.057(8) -0.006(7) -0.018(8) -0.024(9)
C012 0.089(10) 0.042(7) 0.051(7) 0.015(7) -0.036(7) -0.002(8)
C013 0.092(10) 0.087(11) 0.037(7) -0.011(9) 0.010(6) 0.019(10)
C014 0.086(11) 0.035(8) 0.106(13) -0.017(9) 0.012(10) 0.014(8)
C015 0.081(12) 0.053(9) 0.085(11) -0.001(8) -0.017(9) -0.009(9)
C016 0.057(8) 0.051(7) 0.062(7) -0.006(7) 0.009(7) -0.008(6)
C017 0.077(12) 0.076(10) 0.070(10) 0.010(7) 0.023(8) 0.001(8)
C018 0.046(8) 0.086(11) 0.084(10) 0.006(9) 0.018(8) 0.027(8)
C019 0.047(10) 0.066(9) 0.070(10) 0.006(6) 0.014(8) 0.001(7)
C01A 0.075(12) 0.076(11) 0.110(13) -0.035(10) -0.033(11) 0.002(10)
C01B 0.142(16) 0.116(15) 0.049(9) -0.009(9) 0.030(9) 0.014(12)
C01C 0.20(2) 0.064(10) 0.055(10) 0.013(8) 0.038(10) 0.030(12)
C01D 0.079(11) 0.081(11) 0.050(8) 0.000(7) 0.019(8) -0.007(9)
C01E 0.073(10) 0.040(7) 0.115(13) 0.020(8) 0.010(10) 0.021(7)
C01F 0.084(11) 0.065(10) 0.082(10) -0.008(8) -0.019(11) -0.007(10)
C01G 0.103(15) 0.108(16) 0.152(18) -0.026(13) -0.077(14) -0.022(13)
C01H 0.22(3) 0.107(15) 0.051(10) 0.007(10) 0.051(12) 0.025(16)
C01I 0.086(14) 0.084(12) 0.147(17) -0.053(12) -0.019(12) -0.037(11)
C01J 0.089(16) 0.14(2) 0.135(18) -0.042(16) -0.034(14) -0.034(16)

loop_
_atom_type_symbol
_atom_type_description
_atom_type_scat_dispersion_real
_atom_type_scat_dispersion_imag
_atom_type_scat_source
C C 0.0033 0.0016 'International Tables Vol C Tables 4.2.6.8 and 6.1.1.4'
F F 0.0171 0.0103 'International Tables Vol C Tables 4.2.6.8 and 6.1.1.4'
N N 0.0061 0.0033 'International Tables Vol C Tables 4.2.6.8 and 6.1.1.4'
O O 0.0106 0.0060 'International Tables Vol C Tables 4.2.6.8 and 6.1.1.4'
Rh Rh -1.1178 0.9187 'International Tables Vol C Tables 4.2.6.8 and 6.1.1.4'
H H 0.0000 0.0000 'International Tables Vol C Tables 4.2.6.8 and 6.1.1.4'

loop_
_geom_angle_atom_site_label_1
_geom_angle_atom_site_label_2
_geom_angle_atom_site_label_3
_geom_angle
C007 Rh1 C009 87.9(4)
C007 Rh1 N004 80.7(4)
C009 Rh1 N004 92.1(4)
C007 Rh1 N005 97.8(4)
C009 Rh1 N005 81.3(5)
N004 Rh1 N005 173.3(5)
C007 Rh1 N00A 97.7(4)
C009 Rh1 N00A 174.3(4)
N004 Rh1 N00A 89.9(3)
N005 Rh1 N00A 96.7(4)
C007 Rh1 O003 176.3(4)
C009 Rh1 O003 89.3(4)
N004 Rh1 O003 96.9(3)
N005 Rh1 O003 84.2(3)
N00A Rh1 O003 85.1(3)
C00G O002 C00S 102.2(9)
C00W O003 Rh1 125.2(7)
C00G N004 C00D 105.9(9)
C00G N004 Rh1 111.5(8)
C00D N004 Rh1 142.5(8)
C00Y N005 C00K 107.7(10)
C00Y N005 Rh1 109.5(8)
C00K N005 Rh1 139.7(10)
C00B C007 C010 115.6(10)
C00B C007 Rh1 117.3(7)
C010 C007 Rh1 127.0(8)
C00L C009 C00T 115.5(11)
C00L C009 Rh1 129.7(9)
C00T C009 Rh1 114.7(9)
C00V N00A C00P 116.2(9)
C00V N00A Rh1 122.8(7)
C00P N00A Rh1 120.9(7)
C00R C00B C007 125.2(11)
C00R C00B C00G 126.0(10)
C007 C00B C00G 108.8(9)
C00Y O00C C013 105.5(9)
C00S C00D N004 107.5(10)
C00S C00D C00I 121.8(11)
N004 C00D C00I 130.6(10)
O006 C00E C00P 108.5(9)
C01C C00F C00K 115.5(13)
N004 C00G O002 114.9(11)
N004 C00G C00B 121.6(9)
O002 C00G C00B 123.5(10)
C00N C00H C00Q 120.5(11)
C00D C00I C019 116.6(12)
N005 C00K C00F 134.2(12)
N005 C00K C013 104.3(12)
C00F C00K C013 121.5(12)
C009 C00L C01E 118.5(12)
C00H C00N C011 120.6(11)
C00H C00N N00O 118.1(12)
C011 C00N N00O 121.4(12)
O00M N00O O00U 123.8(12)
O00M N00O C00N 120.2(13)
O00U N00O C00N 115.9(13)
N00A C00P C00E 115.6(10)
N00A C00P C016 109.1(9)
C00E C00P C016 113.0(9)
C00H C00Q C00V 115.6(10)
C00H C00Q C00W 118.4(9)
C00V C00Q C00W 126.0(10)
C00B C00R C015 120.2(12)
C00D C00S O002 109.4(10)
C00D C00S C01D 123.3(13)
O002 C00S C01D 127.2(12)
C00X C00T C009 125.6(13)
C00X C00T C00Y 123.9(12)
C009 C00T C00Y 110.4(11)
N00A C00V C00Q 127.6(11)
O003 C00W C012 121.6(10)
O003 C00W C00Q 120.3(9)
C012 C00W C00Q 118.0(10)
C014 C00X C00T 117.7(13)
N005 C00Y O00C 111.9(11)
N005 C00Y C00T 121.8(11)
O00C C00Y C00T 126.2(11)
C01A C00Z C01F 118.4(14)
C01A C00Z C016 121.0(12)
C01F C00Z C016 120.6(14)
C018 C010 C007 118.6(11)
C012 C011 C00N 118.7(12)
C011 C012 C00W 123.8(12)
O00C C013 C00K 110.3(11)
O00C C013 C01B 130.2(14)
C00K C013 C01B 119.5(16)
C00X C014 C01E 120.9(13)
C00R C015 C018 116.8(13)
C00Z C016 C00P 113.0(10)
C019 C017 C01D 118.6(12)
C010 C018 C015 123.4(13)
F008 C019 C00I 119.9(12)
F008 C019 C017 117.2(12)
C00I C019 C017 122.9(13)
C00Z C01A C01G 124.9(16)
C01H C01B C013 117.8(15)
C01H C01C C00F 127.0(16)
C01H C01C F00J 116.6(14)
C00F C01C F00J 116.3(13)
C00S C01D C017 116.7(13)
C014 C01E C00L 121.4(13)
C00Z C01F C01I 121.2(16)
C01A C01G C01J 115.9(19)
C01C C01H C01B 118.4(15)
C01J C01I C01F 116.8(17)
C01I C01J C01G 122.5(18)

loop_
_geom_bond_atom_site_label_1
_geom_bond_atom_site_label_2
_geom_bond_distance
Rh1 C007 1.973(10)
Rh1 C009 2.023(10)
Rh1 N004 2.053(8)
Rh1 N005 2.058(8)
Rh1 N00A 2.148(8)
Rh1 O003 2.153(7)
O002 C00G 1.350(11)
O002 C00S 1.371(14)
O003 C00W 1.264(12)
N004 C00G 1.284(13)
N004 C00D 1.357(13)
N005 C00Y 1.326(15)
N005 C00K 1.365(15)
O006 C00E 1.442(12)
C007 C00B 1.387(12)
C007 C010 1.425(15)
F008 C019 1.316(15)
C009 C00L 1.363(14)
C009 C00T 1.402(15)
N00A C00V 1.276(13)
N00A C00P 1.475(12)
C00B C00R 1.360(14)
C00B C00G 1.478(17)
O00C C00Y 1.327(13)
O00C C013 1.332(17)
C00D C00S 1.356(15)
C00D C00I 1.372(16)
C00E C00P 1.488(15)
C00F C01C 1.358(17)
C00F C00K 1.375(17)
C00H C00N 1.367(16)
C00H C00Q 1.416(14)
C00I C019 1.389(17)
F00J C01C 1.358(16)
C00K C013 1.397(17)
C00L C01E 1.427(16)
O00M N00O 1.199(14)
C00N C011 1.430(16)
C00N N00O 1.483(15)
N00O O00U 1.233(13)
C00P C016 1.538(16)
C00Q C00V 1.433(15)
C00Q C00W 1.449(14)
C00R C015 1.376(18)
C00S C01D 1.374(17)
C00T C00X 1.350(17)
C00T C00Y 1.454(17)
C00W C012 1.380(14)
C00X C014 1.329(19)
C00Z C01A 1.318(19)
C00Z C01F 1.360(16)
C00Z C016 1.524(16)
C010 C018 1.397(17)
C011 C012 1.342(15)
C013 C01B 1.414(19)
C014 C01E 1.349(19)
C015 C018 1.401(17)
C017 C019 1.397(18)
C017 C01D 1.425(19)
C01A C01G 1.35(2)
C01B C01H 1.39(2)
C01C C01H 1.33(2)
C01F C01I 1.383(19)
C01G C01J 1.38(2)
C01I C01J 1.37(2)

loop_
_platon_squeeze_void_nr
_platon_squeeze_void_average_x
_platon_squeeze_void_average_y
_platon_squeeze_void_average_z
_platon_squeeze_void_volume
_platon_squeeze_void_count_electrons
1 0.065 -0.014 0.078 169.9 3.1
2 -0.065 0.486 0.422 169.8 3.2
3 0.435 0.014 0.578 170.0 3.2
4 0.564 0.514 0.922 169.9 3.0
